data_1549829
loop_
_publ_author_name
'Conesa-Egea, Javier'
'Nogal, Noem\'i'
'Mart\'inez, Jos\'e Ignacio'
'Fern\'andez-Moreira, Vanesa'
'Rodr\'iguez-Mendoza, Ulises R'
'Gonz\'alez-Platas, Javier'
'G\'omez-Garc\'ia, Carlos J'
'Delgado, Salom\'e'
'Zamora, F\'elix'
'Amo-Ochoa, Pilar'

_publ_section_title
;
 Smart composite films of nanometric thickness based on copper-iodine
 coordination polymers. Toward sensors.
;
_journal_issue 41
_journal_name_full 'Chemical science'
_journal_page_first 8000
_journal_page_last 8010
_journal_paper_doi 10.1039/c8sc03085e
_journal_volume 9
_journal_year 2018
_chemical_formula_moiety 'C7 H8 Cu I N2 O2'
_chemical_formula_sum 'C7 H8 Cu I N2 O2'
_chemical_formula_weight 342.59
_space_group_crystal_system triclinic
_space_group_IT_number 2
_space_group_name_Hall '-P 1'
_space_group_name_H-M_alt 'P -1'
_symmetry_space_group_name_Hall '-P 1'
_symmetry_space_group_name_H-M 'P -1'
_atom_sites_solution_hydrogens geom
_atom_sites_solution_primary dual
_audit_creation_date 2017-07-11
_audit_creation_method
;
Olex2 1.2
(compiled 2017.03.28 svn.r3405 for OlexSys, GUI svn.r5337)
;
_audit_update_record
;
2018-03-01 deposited with the CCDC.
2018-08-23 downloaded from the CCDC.
;
_cell_angle_alpha 87.474(16)
_cell_angle_beta 88.623(8)
_cell_angle_gamma 86.839(17)
_cell_formula_units_Z 2
_cell_length_a 3.9890(4)
_cell_length_b 8.933(3)
_cell_length_c 10.6670(10)
_cell_measurement_reflns_used 905
_cell_measurement_temperature 296(1)
_cell_measurement_theta_max 24.9260
_cell_measurement_theta_min 3.8100
_cell_volume 379.07(14)
_computing_cell_refinement 'CrysAlisPro 1.171.38.46 (Rigaku OD, 2015)'
_computing_data_collection 'CrysAlisPro 1.171.38.46 (Rigaku OD, 2015)'
_computing_data_reduction 'CrysAlisPro 1.171.38.46 (Rigaku OD, 2015)'
_computing_molecular_graphics 'Olex2 (Dolomanov et al., 2009)'
_computing_publication_material 'Olex2 (Dolomanov et al., 2009)'
_computing_structure_refinement 'ShelXL (Sheldrick, 2015)'
_computing_structure_solution 'ShelXT (Sheldrick, 2015)'
_diffrn_ambient_pressure 6000000(40000)
_diffrn_ambient_temperature 296(1)
_diffrn_detector 'CCD plate'
_diffrn_detector_area_resol_mean 16.2536
_diffrn_detector_type EosS2
_diffrn_measured_fraction_theta_full 0.356
_diffrn_measured_fraction_theta_max 0.356
_diffrn_measurement_details
;
List of Runs (angles in degrees, time in seconds):

  # Type    Start    End  Width  t~exp~   \w     \q     \k     \f   Frames
#--------------------------------------------------------------------------
  1  \w      2.00  49.00   0.50   35.00    --   26.48 -39.00-167.00   94
  2  \w    -46.00 -17.00   0.50   35.00    --   26.48 134.00 -57.00   58
  3  \w    -43.00 -17.00   0.50   35.00    --   26.48 134.00 123.00   52
  4  \w    -20.00   5.00   0.50   35.00    --   26.48  39.00 -12.00   50
  5  \w    -27.00  17.00   0.50   35.00    --  -27.10 -39.00  12.00   88
  6  \w    -27.00  20.00   0.50   35.00    --  -27.10 -39.00-167.00   94
  7  \w    -11.00  14.00   0.50   35.00    --  -27.10 -81.00  29.00   50
  8  \w    -11.00  16.00   0.50   35.00    --  -27.10  39.00 167.00   54
  9  \w    -68.00  -1.00   0.50   35.00    --  -27.10  81.00 -29.00  134
 10  \w    -14.00  19.00   0.50   35.00    --  -27.10   0.00   0.00   66
 11  \w    -75.00 -16.00   0.50   35.00    --  -27.10  97.00 143.00  118
 12  \w    -52.00 -16.00   0.50   35.00    --  -27.10  39.00 167.00   72
 13  \w    -11.00  14.00   0.50   35.00    --  -27.10 -81.00-151.00   50
;
_diffrn_measurement_device 'four-circle diffractometer'
_diffrn_measurement_device_type 'SuperNova, Dualflex, EosS2'
_diffrn_measurement_method '\w scans'
_diffrn_orient_matrix_type 'CrysAlisPro convention (1999,Acta A55,543-557)'
_diffrn_orient_matrix_UB_11 0.0072619000
_diffrn_orient_matrix_UB_12 -0.0788945000
_diffrn_orient_matrix_UB_13 0.0115878000
_diffrn_orient_matrix_UB_21 0.1712088000
_diffrn_orient_matrix_UB_22 -0.0039093000
_diffrn_orient_matrix_UB_23 -0.0197424000
_diffrn_orient_matrix_UB_31 0.0486131000
_diffrn_orient_matrix_UB_32 0.0097596000
_diffrn_orient_matrix_UB_33 0.0625157000
_diffrn_radiation_monochromator graphite
_diffrn_radiation_probe x-ray
_diffrn_radiation_type MoK\a
_diffrn_radiation_wavelength 0.71073
_diffrn_reflns_av_R_equivalents 0.0468
_diffrn_reflns_av_unetI/netI 0.0406
_diffrn_reflns_Laue_measured_fraction_full 0.356
_diffrn_reflns_Laue_measured_fraction_max 0.356
_diffrn_reflns_limit_h_max 4
_diffrn_reflns_limit_h_min -4
_diffrn_reflns_limit_k_max 4
_diffrn_reflns_limit_k_min -4
_diffrn_reflns_limit_l_max 12
_diffrn_reflns_limit_l_min -12
_diffrn_reflns_number 1860
_diffrn_reflns_point_group_measured_fraction_full 0.356
_diffrn_reflns_point_group_measured_fraction_max 0.356
_diffrn_reflns_theta_full 25.003
_diffrn_reflns_theta_max 25.003
_diffrn_reflns_theta_min 1.911
_diffrn_source 'fine-focus sealed X-ray tube'
_diffrn_source_type 'Enhance (Mo) X-ray Source'
_exptl_absorpt_coefficient_mu 6.911
_exptl_absorpt_correction_T_max 0.292
_exptl_absorpt_correction_T_min 0.230
_exptl_absorpt_correction_type gaussian
_exptl_absorpt_process_details
;
CrysAlisPro 1.171.38.46 (Rigaku Oxford Diffraction, 2015)
Numerical absorption correction based on gaussian integration over
            a multifaceted crystal model (Absorb Angel (2004) J. Appl. Cryst. 37:486-492)
;
_exptl_crystal_colour 'light brown'
_exptl_crystal_colour_modifier light
_exptl_crystal_colour_primary brown
_exptl_crystal_density_diffrn 3.001
_exptl_crystal_description plate
_exptl_crystal_F_000 324
_exptl_crystal_preparation 'mounted in a diamond-anvil cell '
_exptl_crystal_size_max 0.085
_exptl_crystal_size_mid 0.035
_exptl_crystal_size_min 0.024
_refine_diff_density_max 0.828
_refine_diff_density_min -1.457
_refine_diff_density_rms 0.223
_refine_ls_extinction_method none
_refine_ls_goodness_of_fit_ref 1.197
_refine_ls_hydrogen_treatment constr
_refine_ls_matrix_type full
_refine_ls_number_parameters 46
_refine_ls_number_reflns 478
_refine_ls_number_restraints 0
_refine_ls_restrained_S_all 1.197
_refine_ls_R_factor_all 0.0673
_refine_ls_R_factor_gt 0.0566
_refine_ls_shift/su_max 0.000
_refine_ls_shift/su_mean 0.000
_refine_ls_structure_factor_coef Fsqd
_refine_ls_weighting_details 'w=1/[\s^2^(Fo^2^)+(0.0497P)^2^+16.3097P] where P=(Fo^2^+2Fc^2^)/3'
_refine_ls_weighting_scheme calc
_refine_ls_wR_factor_gt 0.1435
_refine_ls_wR_factor_ref 0.1487
_reflns_Friedel_coverage 0.000
_reflns_number_gt 413
_reflns_number_total 478
_reflns_threshold_expression 'I > 2\s(I)'
_cod_data_source_file c8sc03085e2.cif
_cod_data_source_block JCE140CS_600GPa
_cod_depositor_comments 'Adding full bibliography for 1549820--1549832.cif.'
_cod_original_cell_volume 379.09(12)
_cod_database_code 1549829
_shelx_shelxl_version_number 2017/1
_shelx_space_group_comment
;
The symmetry employed for this shelxl refinement is uniquely defined
by the following loop, which should always be used as a source of
symmetry information in preference to the above space-group names.
They are only intended as comments.
;
_exptl_oxdiff_absorpt_process_details
;
Gaussian integration over a grid
of 16 x 16 x 16 points =  4096 total grid points
  Based upon method of Burnham (1966)

 Data corrected for diamond-anvil cell absorption
 Note that exptl_absorpt_correction_tmin and _tmax
 the total correction factors applied to the intensities
 The individual factors are:
         range of dac transmission factors (min-max)      0.280     0.352
         range of gasket transmission (min-max)           0.996     1.000
         range of P media transmission (min-max)          1.000     1.000

 thickness of diamond anvil 1: 15.500 mm, mu =  0.0202 mm-1
       thickness of platten 1: 44.000 mm, mu =  0.0047 mm-1

 thickness of diamond anvil 2: 15.500 mm, mu =  0.0202 mm-1
       thickness of platten 2: 44.000 mm, mu =  0.0047 mm-1

    Gasket shadowing corrections were made based upon
    Gasket thickness =  50.0 microns, radius = 105.0 microns
    Gasket absorption coeff =        21.00 mm-1
    REFLECTION WAS CONSIDERED TOTALLY OBSCURED IF
 FRACTION CRYSTAL ILLUMINATED WAS LESS THAN 0.00

    Non-absorbing pressure medium
;
_reflns_odcompleteness_completeness 35.65
_reflns_odcompleteness_iscentric 1
_reflns_odcompleteness_theta 24.97
_olex2_refinement_description
;
1. Fixed Uiso
 At 1.2 times of:
  All C(H) groups, All N(H,H) groups
 At 1.5 times of:
  All C(H,H,H) groups
2. Uiso/Uaniso restraints and constraints
Uanis(Cu1) = Uanis(I1)
3.a Aromatic/amide H refined with riding coordinates:
 C5(H5), C4(H4), C2(H2)
3.b Fitted hexagon refined as free rotating group:
 N1(C5,C4,C3,C2,C1)
3.c X=CH2 refined with riding coordinates:
 N2(H2A,H2B)
3.d Idealised Me refined as rotating group:
 C7(H7A,H7B,H7C)
;
_olex2_submission_special_instructions 'No special instructions were received'
_oxdiff_exptl_absorpt_empirical_details
;
Empirical correction (ABSPACK) includes:
- Absorption correction using spherical harmonics
- Frame scaling
;
_oxdiff_exptl_absorpt_empirical_full_max 1.711
_oxdiff_exptl_absorpt_empirical_full_min 0.618

loop_
_space_group_symop_operation_xyz
'x, y, z'
'-x, -y, -z'

loop_
_atom_site_label
_atom_site_type_symbol
_atom_site_fract_x
_atom_site_fract_y
_atom_site_fract_z
_atom_site_U_iso_or_equiv
_atom_site_adp_type
_atom_site_occupancy
_atom_site_site_symmetry_order
_atom_site_calc_flag
_atom_site_refinement_flags_posn
I1 I 1.2791(3) 0.1228(4) 0.64346(14) 0.016(2) Uani 1 1 d .
Cu1 Cu 0.7936(6) 0.1139(8) 0.4901(3) 0.016(2) Uani 1 1 d .
O1 O 0.243(4) 0.741(5) 0.1472(16) 0.020(4) Uiso 1 1 d .
N1 N 0.718(3) 0.283(3) 0.3682(11) 0.018(4) Uiso 1 1 d .
C5 C 0.473(3) 0.392(3) 0.4006(10) 0.014(5) Uiso 1 1 d G
H5 H 0.359941 0.384434 0.477726 0.016 Uiso 1 1 calc R
C4 C 0.396(3) 0.513(3) 0.3176(12) 0.014(5) Uiso 1 1 d G
H4 H 0.232274 0.585899 0.339213 0.017 Uiso 1 1 calc R
C3 C 0.565(3) 0.524(3) 0.2023(12) 0.013(5) Uiso 1 1 d G
C2 C 0.810(3) 0.415(3) 0.1699(10) 0.016(5) Uiso 1 1 d G
H2 H 0.922209 0.423131 0.092771 0.019 Uiso 1 1 calc R
C1 C 0.886(3) 0.295(3) 0.2529(11) 0.008(4) Uiso 1 1 d G
O2 O 0.660(4) 0.674(5) 0.0166(15) 0.026(4) Uiso 1 1 d .
N2 N 1.115(4) 0.195(6) 0.2240(18) 0.021(5) Uiso 1 1 d .
H2A H 1.220881 0.202704 0.153092 0.025 Uiso 1 1 calc R
H2B H 1.161569 0.120386 0.275404 0.025 Uiso 1 1 calc R
C6 C 0.501(5) 0.650(7) 0.113(2) 0.018(5) Uiso 1 1 d .
C7 C 0.186(6) 0.876(8) 0.072(3) 0.030(6) Uiso 1 1 d .
H7A H 0.205090 0.854392 -0.015169 0.045 Uiso 1 1 calc GR
H7B H 0.348912 0.946545 0.091105 0.045 Uiso 1 1 calc GR
H7C H -0.035718 0.918999 0.089963 0.045 Uiso 1 1 calc GR

loop_
_atom_site_aniso_label
_atom_site_aniso_U_11
_atom_site_aniso_U_22
_atom_site_aniso_U_33
_atom_site_aniso_U_23
_atom_site_aniso_U_13
_atom_site_aniso_U_12
I1 0.0172(7) 0.012(7) 0.0187(8) 0.0019(16) 0.0005(4) 0.0019(10)
Cu1 0.0172(7) 0.012(7) 0.0187(8) 0.0019(16) 0.0005(4) 0.0019(10)

loop_
_atom_type_symbol
_atom_type_description
_atom_type_scat_dispersion_real
_atom_type_scat_dispersion_imag
_atom_type_scat_source
C C 0.0033 0.0016 'International Tables Vol C Tables 4.2.6.8 and 6.1.1.4'
H H 0.0000 0.0000 'International Tables Vol C Tables 4.2.6.8 and 6.1.1.4'
Cu Cu 0.3201 1.2651 'International Tables Vol C Tables 4.2.6.8 and 6.1.1.4'
I I -0.4742 1.8119 'International Tables Vol C Tables 4.2.6.8 and 6.1.1.4'
N N 0.0061 0.0033 'International Tables Vol C Tables 4.2.6.8 and 6.1.1.4'
O O 0.0106 0.0060 'International Tables Vol C Tables 4.2.6.8 and 6.1.1.4'

loop_
_exptl_crystal_face_index_h
_exptl_crystal_face_index_k
_exptl_crystal_face_index_l
_exptl_crystal_face_perp_dist
1 0 5 0.0118
-1 0 -5 0.0118
5 0 -4 0.0414
-5 0 1 0.0312
0 12 -2 0.0150
0 -12 2 0.0150

loop_
_geom_angle_atom_site_label_1
_geom_angle_atom_site_label_2
_geom_angle_atom_site_label_3
_geom_angle
_geom_angle_site_symmetry_1
_geom_angle_site_symmetry_3
Cu1 I1 Cu1 101.12(10) . 1_655
Cu1 I1 Cu1 58.7(2) . 2_756
Cu1 I1 Cu1 75.03(18) 1_655 2_756
I1 Cu1 I1 104.97(18) 1_455 2_756
I1 Cu1 I1 101.11(10) . 1_455
I1 Cu1 I1 121.3(2) . 2_756
Cu1 Cu1 I1 59.5(2) 2_756 2_756
Cu1 Cu1 I1 117.5(3) 2_756 1_455
Cu1 Cu1 I1 61.89(13) 2_756 .
N1 Cu1 I1 118.4(5) . .
N1 Cu1 I1 103.4(5) . 2_756
N1 Cu1 I1 105.9(4) . 1_455
N1 Cu1 Cu1 135.9(4) . 2_756
C6 O1 C7 117(3) . .
C5 N1 Cu1 116.5(7) . .
C5 N1 C1 120.0 . .
C1 N1 Cu1 123.5(7) . .
N1 C5 H5 120.0 . .
C4 C5 N1 120.0 . .
C4 C5 H5 120.0 . .
C5 C4 H4 120.0 . .
C5 C4 C3 120.0 . .
C3 C4 H4 120.0 . .
C4 C3 C6 122.5(14) . .
C2 C3 C4 120.0 . .
C2 C3 C6 117.5(14) . .
C3 C2 H2 120.0 . .
C1 C2 C3 120.0 . .
C1 C2 H2 120.0 . .
C2 C1 N1 120.0 . .
N2 C1 N1 119.9(18) . .
N2 C1 C2 120.1(18) . .
C1 N2 H2A 120.0 . .
C1 N2 H2B 120.0 . .
H2A N2 H2B 120.0 . .
O1 C6 C3 113(2) . .
O2 C6 O1 121(5) . .
O2 C6 C3 126(4) . .
O1 C7 H7A 109.5 . .
O1 C7 H7B 109.5 . .
O1 C7 H7C 109.5 . .
H7A C7 H7B 109.5 . .
H7A C7 H7C 109.5 . .
H7B C7 H7C 109.5 . .

loop_
_geom_bond_atom_site_label_1
_geom_bond_atom_site_label_2
_geom_bond_distance
_geom_bond_site_symmetry_2
I1 Cu1 2.572(3) .
I1 Cu1 2.594(3) 1_655
I1 Cu1 2.634(6) 2_756
Cu1 Cu1 2.550(12) 2_756
Cu1 N1 1.97(2) .
O1 C6 1.33(5) .
O1 C7 1.43(8) .
N1 C5 1.3900 .
N1 C1 1.3900 .
C5 H5 0.9300 .
C5 C4 1.3900 .
C4 H4 0.9300 .
C4 C3 1.3900 .
C3 C2 1.3900 .
C3 C6 1.45(6) .
C2 H2 0.9300 .
C2 C1 1.3900 .
C1 N2 1.28(4) .
O2 C6 1.21(3) .
N2 H2A 0.8600 .
N2 H2B 0.8600 .
C7 H7A 0.9600 .
C7 H7B 0.9600 .
C7 H7C 0.9600 .

loop_
_exptl_oxdiff_crystal_face_indexfrac_h
_exptl_oxdiff_crystal_face_indexfrac_k
_exptl_oxdiff_crystal_face_indexfrac_l
_exptl_oxdiff_crystal_face_x
_exptl_oxdiff_crystal_face_y
_exptl_oxdiff_crystal_face_z
1.0000 0.0000 5.0000 0.0652 0.0725 0.3612
-1.0000 -0.0000 -5.0000 -0.0652 -0.0725 -0.3612
5.0000 -0.0000 -4.0000 -0.0100 0.9350 -0.0070
-5.0000 0.0000 1.0000 -0.0247 -0.8758 -0.1805
0.0549 12.3898 -1.9770 -1.0000 0.0000 0.0000
-0.0549 -12.3898 1.9770 1.0000 0.0000 0.0000
